data_4063266
loop_
_publ_author_name
'Andreas A. Danopoulos'
'Nikolaos Tsoureas'
'Stuart A. Macgregor'
'Christopher Smith'

_publ_section_title
;
 Phosphine- and Pyridine-Functionalized N-Heterocyclic Carbene Methyl
 and Allyl Complexes of Palladium. Unexpected Regiospecificity of the
 Protonation Reaction of the Dimethyl Complexes
;
_journal_name_full Organometallics
_journal_page_first 253
_journal_page_last 263
_journal_paper_doi 10.1021/om0608408
_journal_volume 26
_journal_year 2007
_chemical_formula_moiety 'C42 H52 N6 Pd'
_chemical_formula_sum 'C42 H52 N6 Pd'
_chemical_formula_weight 747.30
_chemical_name_systematic
;
 ?
;
_space_group_IT_number 14
_symmetry_cell_setting monoclinic
_symmetry_space_group_name_Hall '-P 2yn'
_symmetry_space_group_name_H-M 'P 1 21/n 1'
_atom_sites_solution_hydrogens geom
_atom_sites_solution_primary direct
_atom_sites_solution_secondary difmap
_audit_creation_method SHELXL-97
_cell_angle_alpha 90.00
_cell_angle_beta 107.64(19)
_cell_angle_gamma 90.00
_cell_formula_units_Z 4
_cell_length_a 10.936(14)
_cell_length_b 27.06(3)
_cell_length_c 13.47(4)
_cell_measurement_reflns_used 6432
_cell_measurement_temperature 120(2)
_cell_measurement_theta_max 24.71
_cell_measurement_theta_min 2.91
_cell_volume 3799(13)
_computing_cell_refinement 'DENZO (Otwinowski & Minor, 1997) & COLLECT (Hooft, R.W.W., 1998)'
_computing_data_collection 'COLLECT (Hooft, R.W.W., 1998)'
_computing_data_reduction 'DENZO (Otwinowski & Minor, 1997) & COLLECT (Hooft, R.W.W., 1998)'
_computing_molecular_graphics 'ORTEP-3 (Farrugia, 1997)'
_computing_publication_material
;
PLATON (Spek, 2003)
ENCIFER (Allen, 2004)
;
_computing_structure_refinement 'SHELXL-97 (Sheldrick, 1997)'
_computing_structure_solution 'DIRDIF99 (Beurskens, 1999)'
_diffrn_ambient_temperature 120(2)
_diffrn_detector_area_resol_mean 9.091
_diffrn_measured_fraction_theta_full 0.990
_diffrn_measured_fraction_theta_max 0.990
_diffrn_measurement_device_type 'Bruker-Nonius 95mm CCD camera on \k-goniostat'
_diffrn_measurement_method '\f & \w scans'
_diffrn_radiation_monochromator '10cm confocal mirrors'
_diffrn_radiation_source 'Bruker-Nonius FR591 rotating anode'
_diffrn_radiation_type MoK\a
_diffrn_radiation_wavelength 0.71073
_diffrn_reflns_av_R_equivalents 0.0674
_diffrn_reflns_av_sigmaI/netI 0.0503
_diffrn_reflns_limit_h_max 12
_diffrn_reflns_limit_h_min -12
_diffrn_reflns_limit_k_max 31
_diffrn_reflns_limit_k_min -31
_diffrn_reflns_limit_l_max 15
_diffrn_reflns_limit_l_min -15
_diffrn_reflns_number 33787
_diffrn_reflns_theta_full 24.75
_diffrn_reflns_theta_max 24.75
_diffrn_reflns_theta_min 2.99
_diffrn_standards_number 0
_exptl_absorpt_coefficient_mu 0.526
_exptl_absorpt_correction_T_max 0.9591
_exptl_absorpt_correction_T_min 0.6371
_exptl_absorpt_correction_type multi-scan
_exptl_absorpt_process_details 'SADABS V2.10 (Sheldrick, G.M., 2003)'
_exptl_crystal_colour colourless
_exptl_crystal_density_diffrn 1.307
_exptl_crystal_density_method 'not measured'
_exptl_crystal_description block
_exptl_crystal_F_000 1568
_exptl_crystal_size_max 0.10
_exptl_crystal_size_mid 0.10
_exptl_crystal_size_min 0.08
_refine_diff_density_max 0.454
_refine_diff_density_min -0.572
_refine_diff_density_rms 0.068
_refine_ls_extinction_method none
_refine_ls_goodness_of_fit_ref 1.047
_refine_ls_hydrogen_treatment constr
_refine_ls_matrix_type full
_refine_ls_number_parameters 452
_refine_ls_number_reflns 6436
_refine_ls_number_restraints 0
_refine_ls_restrained_S_all 1.047
_refine_ls_R_factor_all 0.0507
_refine_ls_R_factor_gt 0.0363
_refine_ls_shift/su_max 0.001
_refine_ls_shift/su_mean 0.000
_refine_ls_structure_factor_coef Fsqd
_refine_ls_weighting_details 'calc w=1/[\s^2^(Fo^2^)+(0.0254P)^2^+3.6295P] where P=(Fo^2^+2Fc^2^)/3'
_refine_ls_weighting_scheme calc
_refine_ls_wR_factor_gt 0.0749
_refine_ls_wR_factor_ref 0.0798
_reflns_number_gt 5365
_reflns_number_total 6436
_reflns_threshold_expression >2sigma(I)
_cod_original_sg_symbol_H-M 'P 21/n'
_cod_database_code 4063266

loop_
_symmetry_equiv_pos_as_xyz
'x, y, z'
'-x+1/2, y+1/2, -z+1/2'
'-x, -y, -z'
'x-1/2, -y-1/2, z-1/2'

loop_
_atom_site_label
_atom_site_type_symbol
_atom_site_fract_x
_atom_site_fract_y
_atom_site_fract_z
_atom_site_U_iso_or_equiv
_atom_site_adp_type
_atom_site_occupancy
_atom_site_symmetry_multiplicity
_atom_site_calc_flag
_atom_site_refinement_flags
C1 C 0.2068(3) 0.17633(10) 0.2134(2) 0.0174(6) Uani 1 1 d .
C2 C 0.2214(3) 0.07664(10) 0.3421(2) 0.0184(6) Uani 1 1 d .
C3 C 0.3352(3) 0.22392(10) 0.1451(2) 0.0226(7) Uani 1 1 d .
H3 H 0.3910 0.2329 0.1060 0.027 Uiso 1 1 calc R
C4 C 0.2913(3) 0.25357(10) 0.2048(2) 0.0217(6) Uani 1 1 d .
H4 H 0.3096 0.2877 0.2168 0.026 Uiso 1 1 calc R
C5 C 0.3368(3) 0.00989(11) 0.4281(2) 0.0235(7) Uani 1 1 d .
H5 H 0.3780 -0.0214 0.4399 0.028 Uiso 1 1 calc R
C6 C 0.3309(3) 0.04286(10) 0.5004(2) 0.0218(7) Uani 1 1 d .
H6 H 0.3671 0.0394 0.5737 0.026 Uiso 1 1 calc R
C7 C -0.0485(3) 0.06607(10) 0.2325(2) 0.0243(7) Uani 1 1 d .
H7A H -0.1013 0.0781 0.2747 0.037 Uiso 1 1 calc R
H7B H -0.0065 0.0351 0.2621 0.037 Uiso 1 1 calc R
H7C H -0.1030 0.0603 0.1610 0.037 Uiso 1 1 calc R
C8 C -0.0624(3) 0.15408(11) 0.1218(2) 0.0227(7) Uani 1 1 d .
H8A H -0.0366 0.1874 0.1079 0.034 Uiso 1 1 calc R
H8B H -0.1358 0.1562 0.1490 0.034 Uiso 1 1 calc R
H8C H -0.0867 0.1349 0.0570 0.034 Uiso 1 1 calc R
C9 C 0.5033(3) 0.20751(12) 0.4683(2) 0.0338(8) Uani 1 1 d .
H9A H 0.4338 0.2218 0.4113 0.051 Uiso 1 1 calc R
H9B H 0.5779 0.2014 0.4442 0.051 Uiso 1 1 calc R
H9C H 0.5269 0.2306 0.5270 0.051 Uiso 1 1 calc R
C10 C 0.2386(3) 0.12653(10) 0.5035(2) 0.0192(6) Uani 1 1 d .
C11 C 0.1818(3) 0.01904(10) 0.1406(2) 0.0232(7) Uani 1 1 d .
H11 H 0.1235 0.0457 0.1345 0.028 Uiso 1 1 calc R
C12 C 0.3326(3) 0.16344(10) 0.5287(2) 0.0221(7) Uani 1 1 d .
C13 C 0.4583(3) 0.15889(11) 0.5029(2) 0.0268(7) Uani 1 1 d .
H13 H 0.4450 0.1347 0.4445 0.032 Uiso 1 1 calc R
C14 C 0.5728(3) 0.07766(12) 0.3147(3) 0.0357(8) Uani 1 1 d .
H14A H 0.5030 0.0543 0.3104 0.054 Uiso 1 1 calc R
H14B H 0.6126 0.0874 0.3875 0.054 Uiso 1 1 calc R
H14C H 0.6373 0.0620 0.2879 0.054 Uiso 1 1 calc R
C15 C 0.1166(3) 0.15441(11) -0.0586(2) 0.0240(7) Uani 1 1 d .
H15 H 0.0902 0.1710 -0.0020 0.029 Uiso 1 1 calc R
C16 C 0.2660(3) 0.00562(10) 0.2360(2) 0.0215(6) Uani 1 1 d .
C17 C 0.2819(3) 0.08950(11) -0.0633(2) 0.0295(7) Uani 1 1 d .
H17 H 0.2315 0.0817 -0.1323 0.035 Uiso 1 1 calc R
C18 C 0.2393(3) 0.12551(10) -0.0076(2) 0.0225(7) Uani 1 1 d .
C19 C 0.3169(3) 0.13564(10) 0.0943(2) 0.0204(6) Uani 1 1 d .
C20 C 0.0296(3) 0.29659(11) 0.4333(2) 0.0301(8) Uani 1 1 d .
H20 H -0.0118 0.3156 0.4730 0.036 Uiso 1 1 calc R
C21 C 0.1387(3) 0.31337(11) 0.4146(2) 0.0285(7) Uani 1 1 d .
H21 H 0.1744 0.3437 0.4458 0.034 Uiso 1 1 calc R
C22 C 0.6296(3) 0.15715(12) 0.2440(3) 0.0373(8) Uani 1 1 d .
H22A H 0.6848 0.1393 0.2108 0.056 Uiso 1 1 calc R
H22B H 0.6799 0.1670 0.3146 0.056 Uiso 1 1 calc R
H22C H 0.5946 0.1867 0.2030 0.056 Uiso 1 1 calc R
C23 C 0.1485(3) 0.24644(10) 0.3147(2) 0.0197(6) Uani 1 1 d .
C24 C 0.0344(3) 0.08527(11) 0.5157(2) 0.0274(7) Uani 1 1 d .
H24 H 0.0422 0.0670 0.4534 0.033 Uiso 1 1 calc R
C25 C 0.2725(3) -0.04620(11) 0.0661(2) 0.0290(7) Uani 1 1 d .
H25 H 0.2763 -0.0651 0.0077 0.035 Uiso 1 1 calc R
C26 C 0.4330(3) 0.11075(11) 0.1406(2) 0.0242(7) Uani 1 1 d .
C27 C 0.0054(3) 0.12128(12) -0.1196(3) 0.0384(8) Uani 1 1 d .
H27A H 0.0221 0.1093 -0.1829 0.058 Uiso 1 1 calc R
H27B H -0.0746 0.1403 -0.1387 0.058 Uiso 1 1 calc R
H27C H -0.0024 0.0931 -0.0763 0.058 Uiso 1 1 calc R
C28 C 0.1447(3) 0.19475(12) -0.1286(2) 0.0337(8) Uani 1 1 d .
H28A H 0.2068 0.2183 -0.0859 0.051 Uiso 1 1 calc R
H28B H 0.0650 0.2121 -0.1647 0.051 Uiso 1 1 calc R
H28C H 0.1802 0.1796 -0.1800 0.051 Uiso 1 1 calc R
C29 C 0.3113(3) 0.20340(11) 0.5861(2) 0.0286(7) Uani 1 1 d .
H29 H 0.3727 0.2293 0.6037 0.034 Uiso 1 1 calc R
C30 C 0.2030(3) 0.20623(11) 0.6179(2) 0.0318(8) Uani 1 1 d .
H30 H 0.1900 0.2341 0.6564 0.038 Uiso 1 1 calc R
C31 C 0.5193(3) 0.12349(11) 0.2496(2) 0.0280(7) Uani 1 1 d .
H31 H 0.4665 0.1421 0.2860 0.034 Uiso 1 1 calc R
C32 C 0.5642(3) 0.13832(12) 0.5972(3) 0.0340(8) Uani 1 1 d .
H32A H 0.5765 0.1607 0.6567 0.051 Uiso 1 1 calc R
H32B H 0.6446 0.1356 0.5796 0.051 Uiso 1 1 calc R
H32C H 0.5390 0.1056 0.6153 0.051 Uiso 1 1 calc R
C33 C 0.1290(3) 0.12766(10) 0.5367(2) 0.0220(7) Uani 1 1 d .
C34 C 0.1859(3) -0.00786(11) 0.0544(2) 0.0257(7) Uani 1 1 d .
H34 H 0.1295 0.0000 -0.0126 0.031 Uiso 1 1 calc R
C35 C 0.1133(3) 0.16863(11) 0.5941(2) 0.0290(7) Uani 1 1 d .
H35 H 0.0397 0.1708 0.6173 0.035 Uiso 1 1 calc R
C36 C 0.3530(3) -0.05632(11) 0.1642(2) 0.0334(8) Uani 1 1 d .
H36 H 0.4128 -0.0826 0.1720 0.040 Uiso 1 1 calc R
C37 C 0.0420(3) 0.22500(11) 0.3327(2) 0.0249(7) Uani 1 1 d .
H37 H 0.0118 0.1935 0.3049 0.030 Uiso 1 1 calc R
C38 C 0.4709(3) 0.07496(11) 0.0810(2) 0.0297(7) Uani 1 1 d .
H38 H 0.5487 0.0574 0.1100 0.036 Uiso 1 1 calc R
C39 C 0.0683(4) 0.04906(13) 0.6084(3) 0.0432(9) Uani 1 1 d .
H39A H 0.1559 0.0368 0.6206 0.065 Uiso 1 1 calc R
H39B H 0.0082 0.0212 0.5927 0.065 Uiso 1 1 calc R
H39C H 0.0623 0.0662 0.6709 0.065 Uiso 1 1 calc R
C40 C -0.1047(3) 0.10182(15) 0.4921(3) 0.0521(10) Uani 1 1 d .
H40A H -0.1175 0.1165 0.5547 0.078 Uiso 1 1 calc R
H40B H -0.1616 0.0732 0.4704 0.078 Uiso 1 1 calc R
H40C H -0.1246 0.1264 0.4360 0.078 Uiso 1 1 calc R
C41 C -0.0187(3) 0.25101(11) 0.3926(2) 0.0291(7) Uani 1 1 d .
H41 H -0.0928 0.2378 0.4057 0.035 Uiso 1 1 calc R
C42 C 0.3964(3) 0.06493(11) -0.0197(2) 0.0329(8) Uani 1 1 d .
H42 H 0.4242 0.0408 -0.0594 0.039 Uiso 1 1 calc R
N1 N 0.2843(2) 0.17701(8) 0.15013(17) 0.0188(5) Uani 1 1 d .
N2 N 0.2128(2) 0.22486(8) 0.24670(17) 0.0177(5) Uani 1 1 d .
N3 N 0.2704(2) 0.03054(8) 0.33167(17) 0.0193(5) Uani 1 1 d .
N4 N 0.2614(2) 0.08327(8) 0.44790(17) 0.0184(5) Uani 1 1 d .
N5 N 0.1983(2) 0.28961(8) 0.35487(18) 0.0255(6) Uani 1 1 d .
N6 N 0.3513(3) -0.03092(9) 0.24959(19) 0.0299(6) Uani 1 1 d .
Pd1 Pd 0.09157(2) 0.119152(7) 0.232097(15) 0.01612(8) Uani 1 1 d .

loop_
_atom_site_aniso_label
_atom_site_aniso_U_11
_atom_site_aniso_U_22
_atom_site_aniso_U_33
_atom_site_aniso_U_23
_atom_site_aniso_U_13
_atom_site_aniso_U_12
C1 0.0177(15) 0.0187(15) 0.0142(13) 0.0009(11) 0.0026(12) 0.0034(12)
C2 0.0219(15) 0.0172(15) 0.0169(14) -0.0032(11) 0.0071(12) -0.0041(12)
C3 0.0215(16) 0.0227(16) 0.0230(15) 0.0039(12) 0.0058(13) -0.0022(12)
C4 0.0238(16) 0.0177(15) 0.0224(15) 0.0030(12) 0.0053(13) -0.0032(12)
C5 0.0275(17) 0.0194(15) 0.0195(15) 0.0020(12) 0.0011(13) 0.0033(13)
C6 0.0251(16) 0.0202(15) 0.0160(14) 0.0033(12) 0.0001(12) 0.0026(13)
C7 0.0239(16) 0.0245(16) 0.0227(15) 0.0028(12) 0.0043(13) -0.0018(13)
C8 0.0216(16) 0.0251(16) 0.0220(15) 0.0018(12) 0.0075(13) 0.0013(13)
C9 0.0287(18) 0.039(2) 0.0313(18) 0.0052(15) 0.0054(15) -0.0087(15)
C10 0.0251(16) 0.0165(15) 0.0134(13) 0.0006(11) 0.0018(12) 0.0022(12)
C11 0.0285(17) 0.0185(15) 0.0228(15) -0.0015(12) 0.0080(13) 0.0029(13)
C12 0.0298(17) 0.0190(15) 0.0150(14) 0.0016(11) 0.0034(12) -0.0023(13)
C13 0.0300(18) 0.0247(16) 0.0243(16) -0.0035(13) 0.0060(14) -0.0058(13)
C14 0.0258(18) 0.041(2) 0.0365(19) 0.0125(15) 0.0034(15) -0.0005(15)
C15 0.0258(17) 0.0285(17) 0.0188(15) -0.0012(12) 0.0084(13) 0.0019(13)
C16 0.0260(16) 0.0180(15) 0.0204(14) -0.0043(12) 0.0069(13) -0.0022(13)
C17 0.0391(19) 0.0290(18) 0.0230(16) -0.0034(13) 0.0130(14) 0.0013(15)
C18 0.0275(17) 0.0220(16) 0.0211(15) 0.0000(12) 0.0117(13) -0.0012(13)
C19 0.0257(16) 0.0175(15) 0.0223(15) 0.0014(12) 0.0137(13) 0.0010(12)
C20 0.042(2) 0.0266(18) 0.0241(16) -0.0034(13) 0.0141(15) 0.0088(15)
C21 0.043(2) 0.0171(16) 0.0254(16) -0.0041(13) 0.0106(15) 0.0009(14)
C22 0.0340(19) 0.036(2) 0.0379(19) 0.0072(15) 0.0056(16) -0.0014(15)
C23 0.0233(16) 0.0185(15) 0.0164(14) 0.0036(11) 0.0046(12) 0.0058(12)
C24 0.0302(18) 0.0337(18) 0.0201(15) -0.0040(13) 0.0104(13) -0.0057(14)
C25 0.0408(19) 0.0235(17) 0.0226(16) -0.0047(13) 0.0098(14) 0.0055(14)
C26 0.0256(17) 0.0254(17) 0.0258(16) 0.0043(13) 0.0142(13) 0.0003(13)
C27 0.0329(19) 0.043(2) 0.0352(19) -0.0101(16) 0.0046(15) -0.0016(16)
C28 0.0339(19) 0.0378(19) 0.0302(18) 0.0076(15) 0.0107(15) 0.0071(15)
C29 0.041(2) 0.0204(16) 0.0240(16) -0.0042(13) 0.0095(15) -0.0071(14)
C30 0.051(2) 0.0220(17) 0.0245(16) -0.0043(13) 0.0142(16) 0.0045(15)
C31 0.0242(17) 0.0310(18) 0.0285(16) 0.0026(13) 0.0074(13) 0.0054(14)
C32 0.0338(19) 0.0293(18) 0.0358(18) 0.0011(15) 0.0057(15) -0.0028(15)
C33 0.0262(16) 0.0231(16) 0.0140(14) 0.0019(11) 0.0020(12) 0.0023(13)
C34 0.0324(18) 0.0250(16) 0.0180(15) -0.0004(12) 0.0053(13) 0.0005(14)
C35 0.0335(18) 0.0312(18) 0.0244(16) 0.0016(14) 0.0119(14) 0.0052(15)
C36 0.044(2) 0.0250(17) 0.0303(18) -0.0027(14) 0.0092(15) 0.0115(15)
C37 0.0292(17) 0.0208(16) 0.0256(16) -0.0028(12) 0.0097(13) 0.0009(13)
C38 0.0315(18) 0.0286(18) 0.0326(18) 0.0049(14) 0.0151(15) 0.0091(14)
C39 0.059(2) 0.038(2) 0.0331(19) -0.0018(16) 0.0161(18) -0.0156(18)
C40 0.030(2) 0.065(3) 0.060(3) -0.008(2) 0.0105(19) -0.0057(19)
C41 0.0305(18) 0.0294(18) 0.0316(17) -0.0024(14) 0.0157(15) 0.0022(14)
C42 0.045(2) 0.0264(18) 0.0342(18) -0.0032(14) 0.0226(16) 0.0056(15)
N1 0.0200(13) 0.0175(12) 0.0193(12) 0.0004(10) 0.0065(10) 0.0015(10)
N2 0.0185(12) 0.0160(12) 0.0194(12) 0.0002(10) 0.0070(10) 0.0014(10)
N3 0.0229(13) 0.0172(12) 0.0155(12) -0.0012(9) 0.0023(10) 0.0018(10)
N4 0.0216(13) 0.0158(12) 0.0160(12) -0.0012(9) 0.0030(10) 0.0006(10)
N5 0.0345(15) 0.0169(13) 0.0244(13) -0.0025(10) 0.0081(11) -0.0004(11)
N6 0.0405(16) 0.0227(14) 0.0244(14) -0.0023(11) 0.0065(12) 0.0080(12)
Pd1 0.01878(13) 0.01469(12) 0.01416(11) 0.00065(9) 0.00388(8) 0.00066(9)

loop_
_atom_type_symbol
_atom_type_description
_atom_type_scat_dispersion_real
_atom_type_scat_dispersion_imag
_atom_type_scat_source
C C 0.0033 0.0016 'International Tables Vol C Tables 4.2.6.8 and 6.1.1.4'
H H 0.0000 0.0000 'International Tables Vol C Tables 4.2.6.8 and 6.1.1.4'
N N 0.0061 0.0033 'International Tables Vol C Tables 4.2.6.8 and 6.1.1.4'
Pd Pd -0.9988 1.0072 'International Tables Vol C Tables 4.2.6.8 and 6.1.1.4'

loop_
_geom_angle_atom_site_label_1
_geom_angle_atom_site_label_2
_geom_angle_atom_site_label_3
_geom_angle
N1 C1 N2 102.2(2)
N1 C1 Pd1 127.0(2)
N2 C1 Pd1 130.1(2)
N4 C2 N3 102.3(2)
N4 C2 Pd1 127.4(2)
N3 C2 Pd1 129.3(2)
C4 C3 N1 107.3(3)
C4 C3 H3 126.4
N1 C3 H3 126.4
C3 C4 N2 106.8(3)
C3 C4 H4 126.6
N2 C4 H4 126.6
C6 C5 N3 106.5(3)
C6 C5 H5 126.7
N3 C5 H5 126.7
C5 C6 N4 107.0(3)
C5 C6 H6 126.5
N4 C6 H6 126.5
Pd1 C7 H7A 109.5
Pd1 C7 H7B 109.5
H7A C7 H7B 109.5
Pd1 C7 H7C 109.5
H7A C7 H7C 109.5
H7B C7 H7C 109.5
Pd1 C8 H8A 109.5
Pd1 C8 H8B 109.5
H8A C8 H8B 109.5
Pd1 C8 H8C 109.5
H8A C8 H8C 109.5
H8B C8 H8C 109.5
C13 C9 H9A 109.5
C13 C9 H9B 109.5
H9A C9 H9B 109.5
C13 C9 H9C 109.5
H9A C9 H9C 109.5
H9B C9 H9C 109.5
C12 C10 C33 122.9(3)
C12 C10 N4 118.2(3)
C33 C10 N4 118.7(3)
C34 C11 C16 117.4(3)
C34 C11 H11 121.3
C16 C11 H11 121.3
C29 C12 C10 117.2(3)
C29 C12 C13 120.3(3)
C10 C12 C13 122.3(3)
C12 C13 C9 113.4(3)
C12 C13 C32 110.3(3)
C9 C13 C32 109.4(3)
C12 C13 H13 107.9
C9 C13 H13 107.9
C32 C13 H13 107.9
C31 C14 H14A 109.5
C31 C14 H14B 109.5
H14A C14 H14B 109.5
C31 C14 H14C 109.5
H14A C14 H14C 109.5
H14B C14 H14C 109.5
C18 C15 C28 109.2(3)
C18 C15 C27 112.8(3)
C28 C15 C27 111.1(3)
C18 C15 H15 107.8
C28 C15 H15 107.8
C27 C15 H15 107.8
N6 C16 C11 124.2(3)
N6 C16 N3 113.1(3)
C11 C16 N3 122.7(3)
C42 C17 C18 121.0(3)
C42 C17 H17 119.5
C18 C17 H17 119.5
C17 C18 C19 117.4(3)
C17 C18 C15 120.6(3)
C19 C18 C15 121.9(3)
C26 C19 C18 122.5(3)
C26 C19 N1 118.1(3)
C18 C19 N1 119.1(3)
C21 C20 C41 118.1(3)
C21 C20 H20 121.0
C41 C20 H20 121.0
N5 C21 C20 124.0(3)
N5 C21 H21 118.0
C20 C21 H21 118.0
C31 C22 H22A 109.5
C31 C22 H22B 109.5
H22A C22 H22B 109.5
C31 C22 H22C 109.5
H22A C22 H22C 109.5
H22B C22 H22C 109.5
N5 C23 C37 123.9(3)
N5 C23 N2 113.3(3)
C37 C23 N2 122.7(3)
C33 C24 C40 113.5(3)
C33 C24 C39 110.3(3)
C40 C24 C39 109.6(3)
C33 C24 H24 107.7
C40 C24 H24 107.7
C39 C24 H24 107.7
C36 C25 C34 118.4(3)
C36 C25 H25 120.8
C34 C25 H25 120.8
C38 C26 C19 117.5(3)
C38 C26 C31 120.4(3)
C19 C26 C31 122.1(3)
C15 C27 H27A 109.5
C15 C27 H27B 109.5
H27A C27 H27B 109.5
C15 C27 H27C 109.5
H27A C27 H27C 109.5
H27B C27 H27C 109.5
C15 C28 H28A 109.5
C15 C28 H28B 109.5
H28A C28 H28B 109.5
C15 C28 H28C 109.5
H28A C28 H28C 109.5
H28B C28 H28C 109.5
C30 C29 C12 121.4(3)
C30 C29 H29 119.3
C12 C29 H29 119.3
C29 C30 C35 120.2(3)
C29 C30 H30 119.9
C35 C30 H30 119.9
C26 C31 C14 112.7(3)
C26 C31 C22 110.7(3)
C14 C31 C22 109.9(3)
C26 C31 H31 107.8
C14 C31 H31 107.8
C22 C31 H31 107.8
C13 C32 H32A 109.5
C13 C32 H32B 109.5
H32A C32 H32B 109.5
C13 C32 H32C 109.5
H32A C32 H32C 109.5
H32B C32 H32C 109.5
C35 C33 C10 117.1(3)
C35 C33 C24 121.0(3)
C10 C33 C24 121.8(3)
C25 C34 C11 119.7(3)
C25 C34 H34 120.2
C11 C34 H34 120.2
C30 C35 C33 121.1(3)
C30 C35 H35 119.4
C33 C35 H35 119.4
N6 C36 C25 123.3(3)
N6 C36 H36 118.3
C25 C36 H36 118.3
C41 C37 C23 117.8(3)
C41 C37 H37 121.1
C23 C37 H37 121.1
C42 C38 C26 120.7(3)
C42 C38 H38 119.6
C26 C38 H38 119.6
C24 C39 H39A 109.5
C24 C39 H39B 109.5
H39A C39 H39B 109.5
C24 C39 H39C 109.5
H39A C39 H39C 109.5
H39B C39 H39C 109.5
C24 C40 H40A 109.5
C24 C40 H40B 109.5
H40A C40 H40B 109.5
C24 C40 H40C 109.5
H40A C40 H40C 109.5
H40B C40 H40C 109.5
C37 C41 C20 119.4(3)
C37 C41 H41 120.3
C20 C41 H41 120.3
C38 C42 C17 120.8(3)
C38 C42 H42 119.6
C17 C42 H42 119.6
C1 N1 C3 111.9(2)
C1 N1 C19 127.3(2)
C3 N1 C19 120.8(3)
C1 N2 C4 111.8(3)
C1 N2 C23 127.5(2)
C4 N2 C23 120.7(3)
C2 N3 C5 112.0(2)
C2 N3 C16 127.2(2)
C5 N3 C16 120.7(3)
C2 N4 C6 112.2(3)
C2 N4 C10 126.3(2)
C6 N4 C10 121.5(3)
C23 N5 C21 116.7(3)
C16 N6 C36 116.9(3)
C1 Pd1 C2 101.16(16)
C1 Pd1 C7 171.08(10)
C2 Pd1 C7 87.73(17)
C1 Pd1 C8 87.96(15)
C2 Pd1 C8 170.87(11)
C7 Pd1 C8 83.15(16)

loop_
_geom_bond_atom_site_label_1
_geom_bond_atom_site_label_2
_geom_bond_distance
C1 N1 1.373(4)
C1 N2 1.383(4)
C1 Pd1 2.058(3)
C2 N4 1.370(5)
C2 N3 1.382(4)
C2 Pd1 2.064(5)
C3 C4 1.325(4)
C3 N1 1.396(4)
C3 H3 0.9500
C4 N2 1.398(4)
C4 H4 0.9500
C5 C6 1.337(5)
C5 N3 1.398(5)
C5 H5 0.9500
C6 N4 1.396(4)
C6 H6 0.9500
C7 Pd1 2.101(3)
C7 H7A 0.9800
C7 H7B 0.9800
C7 H7C 0.9800
C8 Pd1 2.103(5)
C8 H8A 0.9800
C8 H8B 0.9800
C8 H8C 0.9800
C9 C13 1.526(4)
C9 H9A 0.9800
C9 H9B 0.9800
C9 H9C 0.9800
C10 C12 1.399(4)
C10 C33 1.401(5)
C10 N4 1.451(4)
C11 C34 1.383(5)
C11 C16 1.383(5)
C11 H11 0.9500
C12 C29 1.389(4)
C12 C13 1.522(5)
C13 C32 1.540(6)
C13 H13 1.0000
C14 C31 1.529(4)
C14 H14A 0.9800
C14 H14B 0.9800
C14 H14C 0.9800
C15 C18 1.524(5)
C15 C28 1.533(5)
C15 C27 1.534(5)
C15 H15 1.0000
C16 N6 1.333(4)
C16 N3 1.442(5)
C17 C42 1.381(5)
C17 C18 1.394(4)
C17 H17 0.9500
C18 C19 1.406(6)
C19 C26 1.405(5)
C19 N1 1.452(4)
C20 C21 1.369(5)
C20 C41 1.388(4)
C20 H20 0.9500
C21 N5 1.343(4)
C21 H21 0.9500
C22 C31 1.532(5)
C22 H22A 0.9800
C22 H22B 0.9800
C22 H22C 0.9800
C23 N5 1.333(4)
C23 C37 1.386(4)
C23 N2 1.437(4)
C24 C33 1.513(4)
C24 C40 1.524(5)
C24 C39 1.542(5)
C24 H24 1.0000
C25 C36 1.375(6)
C25 C34 1.381(4)
C25 H25 0.9500
C26 C38 1.399(5)
C26 C31 1.524(6)
C27 H27A 0.9800
C27 H27B 0.9800
C27 H27C 0.9800
C28 H28A 0.9800
C28 H28B 0.9800
C28 H28C 0.9800
C29 C30 1.379(5)
C29 H29 0.9500
C30 C35 1.382(5)
C30 H30 0.9500
C31 H31 1.0000
C32 H32A 0.9800
C32 H32B 0.9800
C32 H32C 0.9800
C33 C35 1.392(4)
C34 H34 0.9500
C35 H35 0.9500
C36 N6 1.345(5)
C36 H36 0.9500
C37 C41 1.382(5)
C37 H37 0.9500
C38 C42 1.380(6)
C38 H38 0.9500
C39 H39A 0.9800
C39 H39B 0.9800
C39 H39C 0.9800
C40 H40A 0.9800
C40 H40B 0.9800
C40 H40C 0.9800
C41 H41 0.9500
C42 H42 0.9500

loop_
_geom_torsion_atom_site_label_1
_geom_torsion_atom_site_label_2
_geom_torsion_atom_site_label_3
_geom_torsion_atom_site_label_4
_geom_torsion
N1 C3 C4 N2 -0.1(3)
N3 C5 C6 N4 -0.1(3)
C33 C10 C12 C29 -2.4(4)
N4 C10 C12 C29 -177.1(2)
C33 C10 C12 C13 172.8(2)
N4 C10 C12 C13 -2.0(4)
C29 C12 C13 C9 -43.1(4)
C10 C12 C13 C9 141.8(3)
C29 C12 C13 C32 79.9(4)
C10 C12 C13 C32 -95.1(3)
C34 C11 C16 N6 1.0(5)
C34 C11 C16 N3 -179.6(3)
C42 C17 C18 C19 -0.2(4)
C42 C17 C18 C15 176.6(3)
C28 C15 C18 C17 -78.4(4)
C27 C15 C18 C17 45.7(4)
C28 C15 C18 C19 98.2(4)
C27 C15 C18 C19 -137.7(3)
C17 C18 C19 C26 -0.5(4)
C15 C18 C19 C26 -177.2(3)
C17 C18 C19 N1 172.3(3)
C15 C18 C19 N1 -4.4(4)
C41 C20 C21 N5 3.5(5)
C18 C19 C26 C38 0.4(4)
N1 C19 C26 C38 -172.4(3)
C18 C19 C26 C31 177.4(3)
N1 C19 C26 C31 4.5(4)
C10 C12 C29 C30 0.8(4)
C13 C12 C29 C30 -174.4(3)
C12 C29 C30 C35 0.8(5)
C38 C26 C31 C14 -45.7(4)
C19 C26 C31 C14 137.4(3)
C38 C26 C31 C22 77.8(4)
C19 C26 C31 C22 -99.0(3)
C12 C10 C33 C35 2.2(4)
N4 C10 C33 C35 177.0(2)
C12 C10 C33 C24 -175.0(3)
N4 C10 C33 C24 -0.2(4)
C40 C24 C33 C35 39.4(4)
C39 C24 C33 C35 -84.0(4)
C40 C24 C33 C10 -143.5(3)
C39 C24 C33 C10 93.1(4)
C36 C25 C34 C11 -0.2(5)
C16 C11 C34 C25 -0.4(4)
C29 C30 C35 C33 -0.9(5)
C10 C33 C35 C30 -0.5(4)
C24 C33 C35 C30 176.7(3)
C34 C25 C36 N6 0.4(5)
N5 C23 C37 C41 2.7(4)
N2 C23 C37 C41 -174.6(3)
C19 C26 C38 C42 0.3(4)
C31 C26 C38 C42 -176.8(3)
C23 C37 C41 C20 -1.1(4)
C21 C20 C41 C37 -1.8(4)
C26 C38 C42 C17 -0.9(5)
C18 C17 C42 C38 0.9(5)
N2 C1 N1 C3 -0.1(3)
Pd1 C1 N1 C3 171.60(18)
N2 C1 N1 C19 178.6(2)
Pd1 C1 N1 C19 -9.7(4)
C4 C3 N1 C1 0.1(3)
C4 C3 N1 C19 -178.6(2)
C26 C19 N1 C1 -96.4(4)
C18 C19 N1 C1 90.5(4)
C26 C19 N1 C3 82.2(4)
C18 C19 N1 C3 -91.0(4)
N1 C1 N2 C4 0.0(3)
Pd1 C1 N2 C4 -171.31(19)
N1 C1 N2 C23 179.3(2)
Pd1 C1 N2 C23 8.0(4)
C3 C4 N2 C1 0.1(3)
C3 C4 N2 C23 -179.3(2)
N5 C23 N2 C1 162.9(2)
C37 C23 N2 C1 -19.5(4)
N5 C23 N2 C4 -17.8(3)
C37 C23 N2 C4 159.7(3)
N4 C2 N3 C5 0.6(3)
Pd1 C2 N3 C5 -168.6(2)
N4 C2 N3 C16 -175.2(2)
Pd1 C2 N3 C16 15.7(4)
C6 C5 N3 C2 -0.3(3)
C6 C5 N3 C16 175.8(2)
N6 C16 N3 C2 161.7(3)
C11 C16 N3 C2 -17.9(4)
N6 C16 N3 C5 -13.8(4)
C11 C16 N3 C5 166.7(3)
N3 C2 N4 C6 -0.6(3)
Pd1 C2 N4 C6 168.8(2)
N3 C2 N4 C10 178.8(2)
Pd1 C2 N4 C10 -11.8(4)
C5 C6 N4 C2 0.4(3)
C5 C6 N4 C10 -179.0(3)
C12 C10 N4 C2 -93.7(4)
C33 C10 N4 C2 91.3(4)
C12 C10 N4 C6 85.6(4)
C33 C10 N4 C6 -89.4(4)
C37 C23 N5 C21 -1.2(4)
N2 C23 N5 C21 176.3(2)
C20 C21 N5 C23 -2.0(4)
C11 C16 N6 C36 -0.9(5)
N3 C16 N6 C36 179.6(3)
C25 C36 N6 C16 0.2(5)
N1 C1 Pd1 C2 83.9(3)
N2 C1 Pd1 C2 -106.8(3)
N1 C1 Pd1 C8 -96.5(3)
N2 C1 Pd1 C8 72.8(3)
N4 C2 Pd1 C1 82.4(3)
N3 C2 Pd1 C1 -111.1(3)
N4 C2 Pd1 C7 -98.3(3)
N3 C2 Pd1 C7 68.3(3)
